data_8100069
loop_
_publ_author_name
'Smirani, Wajda'
'Ben Slimane, Amel'
'Rzaigui, Mohamed'

_publ_section_title
;
Crystal structure of 4-methylanilinium dihydrogenphosphate, 
(p-CH~3~C~6~H~4~NH~3~)(H~2~PO~4~)
;
_journal_issue 2
_journal_name_full 'Zeitschrift f\"ur Kristallographie - New Crystal Structures'
_journal_page_first 189
_journal_page_last 190
_journal_volume 219
_journal_year 2004
_chemical_formula_moiety '(C7 H10 N)+ [H2 O4 P]-'
_chemical_formula_sum 'C7 H12 N O4 P'
_chemical_formula_weight 205.15
_space_group_IT_number 61
_symmetry_cell_setting orthorhombic
_symmetry_Int_Tables_number 61
_symmetry_space_group_name_Hall '-P 2ac 2ab'
_symmetry_space_group_name_H-M 'P b c a'
_cell_angle_alpha 90
_cell_angle_beta 90
_cell_angle_gamma 90
_cell_formula_units_Z 8
_cell_length_a 7.790(3)
_cell_length_b 24.645(4)
_cell_length_c 9.867(2)
_cell_measurement_temperature 296
_cell_volume 1894(1)
_diffrn_ambient_temperature 296
_diffrn_orient_matrix_UB_11 0.05544
_diffrn_orient_matrix_UB_12 0.01439
_diffrn_orient_matrix_UB_13 -0.08404
_diffrn_orient_matrix_UB_21 0.01292
_diffrn_orient_matrix_UB_22 -0.03785
_diffrn_orient_matrix_UB_23 -0.03509
_diffrn_orient_matrix_UB_31 -0.11506
_diffrn_orient_matrix_UB_32 0.00268
_diffrn_orient_matrix_UB_33 -0.04447
_exptl_crystal_density_diffrn 1.439
_cod_depositor_comments
;
 Changing the values of the '_atom_site_label' and related data items
 (e. g. '_atom_site_aniso_label') to match each other in order to relate
 data from different loops.

 Antanas Vaitkus,
 2017-03-03

The following automatic conversions were performed:
data name '_geom_bond_atom_site_label_D' replaced with
'_geom_hbond_atom_site_label_D' as specified in the replacement file
'/home/antanas/src/cod-tools/trunk/data/replacement-values/replacement_tags.lst'.

data
name '_geom_bond_atom_site_label_H' replaced with
'_geom_hbond_atom_site_label_H' as specified in the replacement file
'/home/antanas/src/cod-tools/trunk/data/replacement-values/replacement_tags.lst'.

data
name '_geom_bond_atom_site_label_A' replaced with
'_geom_hbond_atom_site_label_A' as specified in the replacement file
'/home/antanas/src/cod-tools/trunk/data/replacement-values/replacement_tags.lst'.

data
name '_geom_bond_distance_DH' replaced with '_geom_hbond_distance_DH'
as specified in the replacement file
'/home/antanas/src/cod-tools/trunk/data/replacement-values/replacement_tags.lst'.

data
name '_geom_contact_distance_HA' replaced with
'_geom_hbond_distance_HA' as specified in the replacement file
'/home/antanas/src/cod-tools/trunk/data/replacement-values/replacement_tags.lst'.

data
name '_geom_contact_distance_DA' replaced with
'_geom_hbond_distance_DA' as specified in the replacement file
'/home/antanas/src/cod-tools/trunk/data/replacement-values/replacement_tags.lst'.

data
name '_geom_angle_DHA' replaced with '_geom_hbond_angle_DHA' as
specified in the replacement file
'/home/antanas/src/cod-tools/trunk/data/replacement-values/replacement_tags.lst'.

data
name '_geom_contact_site_symmetry_A' replaced with
'_geom_hbond_site_symmetry_A' as specified in the replacement file
'/home/antanas/src/cod-tools/trunk/data/replacement-values/replacement_tags.lst'.

Automatic conversion script
Id: cif_correct_tags 5005 2017-03-03 11:38:54Z antanas 
;
_cod_original_formula_sum 'C7 H12 N O4 P '
_cod_database_code 8100069

loop_
_symmetry_equiv_pos_as_xyz
'  +x,  +y,  +z'
'1/2+x,1/2-y,  -z'
'  -x,1/2+y,1/2-z'
'1/2-x,  -y,1/2+z'
'  -x,  -y,  -z'
'1/2-x,1/2+y,  +z'
'  +x,1/2-y,1/2+z'
'1/2+x,  +y,1/2-z'

loop_
_atom_site_label
_atom_site_fract_x
_atom_site_fract_y
_atom_site_fract_z
_atom_site_U_iso_or_equiv
_atom_site_occupancy
_atom_site_symmetry_multiplicity
_atom_site_Wyckoff_symbol
_atom_site_refinement_flags
_atom_site_adp_type
_atom_site_calc_flag
_atom_site_calc_attached_atom
P1 0.19196(6) 0.53837(2) 0.37951(5) 0.02838(11) 1 8 c . Uani d ?
O1 0.1127(3) 0.56253(8) 0.5106(2) 0.0769(6) 1 8 c . Uani d ?
O2 0.1323(3) 0.57248(6) 0.2588(2) 0.0742(6) 1 8 c . Uani d ?
O3 0.1409(2) 0.47963(5) 0.36318(13) 0.0317(3) 1 8 c . Uani d ?
O4 0.3809(2) 0.54686(6) 0.39200(13) 0.0382(4) 1 8 c . Uani d ?
N1 0.5337(2) 0.57240(6) 0.6284(2) 0.0303(4) 1 8 c . Uani d ?
C1 0.5684(2) 0.63062(7) 0.6242(2) 0.0280(4) 1 8 c . Uani d ?
C2 0.6650(3) 0.65054(8) 0.5177(2) 0.0362(5) 1 8 c . Uani d ?
C3 0.7002(3) 0.70521(8) 0.5120(2) 0.0426(6) 1 8 c . Uani d ?
C4 0.6390(3) 0.74062(8) 0.6099(2) 0.0419(6) 1 8 c . Uani d ?
C5 0.5426(3) 0.71957(9) 0.7146(2) 0.0439(6) 1 8 c . Uani d ?
C6 0.5078(3) 0.66466(9) 0.7226(2) 0.0387(6) 1 8 c . Uani d ?
C7 0.6790(4) 0.80080(9) 0.6023(3) 0.0651(8) 1 8 c . Uani d ?
H1 0.0080 0.5437 0.5467 0.030 1 8 c . Uiso c ?
H2 0.0378 0.5598 0.2062 0.030 1 8 c . Uiso c ?
H3 0.4555 0.5620 0.7005 0.030 1 8 c . Uiso c ?
H4 0.4724 0.5609 0.5429 0.030 1 8 c . Uiso c ?
H5 0.6366 0.5543 0.6245 0.030 1 8 c . Uiso c ?
H6 0.7107 0.6195 0.4495 0.030 1 8 c . Uiso c ?
H7 0.7682 0.7191 0.4380 0.052 1 8 c . Uiso c ?
H8 0.5022 0.7465 0.7958 0.030 1 8 c . Uiso c ?
H9 0.4343 0.6478 0.7997 0.030 1 8 c . Uiso c ?
H10 0.5881 0.8189 0.5567 0.078 1 8 c . Uiso c ?
H11 0.6902 0.8149 0.6913 0.078 1 8 c . Uiso c ?
H12 0.7829 0.8059 0.5540 0.078 1 8 c . Uiso c ?

loop_
_atom_site_aniso_label
_atom_site_aniso_U_11
_atom_site_aniso_U_22
_atom_site_aniso_U_33
_atom_site_aniso_U_12
_atom_site_aniso_U_13
_atom_site_aniso_U_23
P1 0.0241(2) 0.0284(2) 0.0327(2) -0.0050(2) 0.0011(3) 0.0010(2)
O1 0.0747(13) 0.0549(10) 0.101(2) -0.0380(10) 0.0622(12) -0.0397(10)
O2 0.0699(12) 0.0542(10) 0.098(1) -0.0335(9) -0.0555(11) 0.0374(10)
O3 0.0325(7) 0.0286(6) 0.0340(8) -0.0041(5) 0.0055(6) -0.0023(6)
O4 0.0264(7) 0.0517(9) 0.0366(8) -0.0103(6) -0.0015(6) -0.0012(7)
N1 0.0269(8) 0.0285(8) 0.0356(9) -0.0025(6) -0.0008(8) 0.0002(7)
C1 0.0255(9) 0.0265(8) 0.0320(9) -0.0020(7) -0.0064(9) 0.0018(9)
C2 0.0389(12) 0.0334(10) 0.0362(10) -0.0023(9) 0.0048(10) -0.0010(9)
C3 0.0472(12) 0.0392(11) 0.0413(12) -0.0065(10) 0.0033(11) 0.0076(9)
C4 0.0448(12) 0.0272(10) 0.054(1) -0.0013(9) -0.0117(12) 0.0022(10)
C5 0.0465(13) 0.0349(10) 0.050(1) 0.0043(10) 0.0035(11) -0.0113(10)
C6 0.0364(11) 0.0406(11) 0.0391(12) -0.0033(9) 0.0080(10) -0.0066(10)
C7 0.076(2) 0.0300(11) 0.090(2) -0.0089(12) -0.010(2) 0.0038(12)

loop_
_geom_bond_atom_site_label_1
_geom_bond_atom_site_label_2
_geom_bond_distance
_geom_bond_site_symmetry_1
_geom_bond_site_symmetry_2
_geom_bond_publ_flag
P1 O1 1.552(3) . . ?
P1 O2 1.530(2) . . ?
P1 O3 1.510(2) . . ?
P1 O4 1.492(2) . . ?
O1 H1 1.00 . . no
O2 H2 0.95 . . no
N1 C1 1.461(3) . . ?
N1 H3 0.97 . . no
N1 H4 1.01 . . no
N1 H5 0.92 . . no
C1 C2 1.383(4) . . ?
C1 C6 1.367(4) . . ?
C2 C3 1.376(4) . . ?
C2 H6 1.08 . . no
C3 C4 1.386(4) . . ?
C3 H7 0.97 . . no
C4 C5 1.379(4) . . ?
C4 C7 1.517(4) . . ?
C5 C6 1.382(4) . . ?
C5 H8 1.09 . . no
C6 H9 1.04 . . no
C7 H10 0.95 . . no
C7 H11 0.95 . . no
C7 H12 0.95 . . no

loop_
_geom_hbond_atom_site_label_D
_geom_hbond_atom_site_label_H
_geom_hbond_atom_site_label_A
_geom_hbond_distance_DH
_geom_hbond_distance_HA
_geom_hbond_distance_DA
_geom_hbond_angle_DHA
_geom_hbond_site_symmetry_A
O1 H1 O3 1.00 1.57 2.556(3) 166.0 5_566
O2 H2 O4 0.95 1.59 2.539(3) 171.8 8_455
N1 H3 O3 0.97 2.05 2.842(3) 159.5 4_565
N1 H4 O4 1.01 1.69 2.693(3) 174.2 .
N1 H5 O3 0.92 1.93 2.842(3) 173.2 5_666

loop_
_cod_related_entry_id
_cod_related_entry_database
_cod_related_entry_code
1 ChemSpider 13443603
